data_4324031
loop_
_publ_author_name
'Hidetaka Yuge'
'Yohsuke Noda'
'Toschitake Iwamoto'

_publ_section_title
;
 Variations in Catenation Behavior in Aromatic Guest Clathrates Containing
 Rigid Host Entitiesp-Xylylenediamine (p-xda) and Tetracyanonickelate(II)
 Linking Octahedral Cadmium(II) in [Cd(p-xda)nNi(CN)4] Host (n= 1, 1.5, or
 2) and the Related Complex [Cd(C6H5NH2)2(p-xda)Ni(CN)4]
;
_journal_name_full 'Inorganic Chemistry'
_journal_page_first 1842
_journal_page_last 1848
_journal_paper_doi 10.1021/ic950382n
_journal_volume 35
_journal_year 1996
_chemical_formula_moiety 'C20 H24 Cd N8 Ni, (C7 H9 N)'
_chemical_formula_structural 'Cd (C4 N4 Ni) (C8 H12 N2)2 (C7 H9 N)'
_chemical_formula_sum 'C27 H33 Cd N9 Ni'
_chemical_formula_weight 654.72
_space_group_IT_number 2
_symmetry_cell_setting triclinic
_symmetry_space_group_name_Hall '-P 1'
_symmetry_space_group_name_H-M 'P -1'
_cell_angle_alpha 81.03(1)
_cell_angle_beta 94.08(2)
_cell_angle_gamma 106.08(2)
_cell_formula_units_Z 1
_cell_length_a 8.149(2)
_cell_length_b 9.577(1)
_cell_length_c 9.865(2)
_cell_measurement_reflns_used 25
_cell_measurement_temperature 293
_cell_measurement_theta_max 17.50
_cell_measurement_theta_min 17.06
_cell_volume 730.4(3)
_diffrn_measurement_device 'RIGAKU AFC5R diffractometer'
_diffrn_measurement_method '2\q-\w scans'
_diffrn_radiation_type 'Mo K\a'
_diffrn_radiation_wavelength 0.70926
_diffrn_reflns_av_R_equivalents 0.012
_diffrn_reflns_limit_h_max 11
_diffrn_reflns_limit_h_min -11
_diffrn_reflns_limit_k_max 13
_diffrn_reflns_limit_k_min 0
_diffrn_reflns_limit_l_max 13
_diffrn_reflns_limit_l_min -13
_diffrn_reflns_number 4600
_diffrn_reflns_theta_max 30.00
_diffrn_standards_decay_% 0.0
_diffrn_standards_interval_count 200
_diffrn_standards_number 3
_exptl_absorpt_coefficient_mu 1.404
_exptl_absorpt_correction_type none
_exptl_crystal_colour yellow
_exptl_crystal_density_diffrn 1.49
_exptl_crystal_density_meas 1.47(1)
_exptl_crystal_density_method 'flotation in mesitylene-bromoform'
_exptl_crystal_description flaky
_exptl_crystal_size_max 0.32
_exptl_crystal_size_mid 0.28
_exptl_crystal_size_min 0.12
_refine_diff_density_max 1.16
_refine_diff_density_min -0.89
_refine_ls_extinction_method none
_refine_ls_goodness_of_fit_obs 1.178
_refine_ls_hydrogen_treatment noref
_refine_ls_number_parameters 193
_refine_ls_number_reflns 3285
_refine_ls_R_factor_obs 0.0490
_refine_ls_shift/esd_max 0.016
_refine_ls_structure_factor_coef F
_refine_ls_weighting_scheme unit
_refine_ls_wR_factor_obs 0.0567
_reflns_number_observed 3285
_reflns_number_total 3943
_reflns_observed_criterion >4sigma(F)
_cod_data_source_file ic950382n_2.cif
_cod_data_source_block compound_(2)
_cod_original_cell_volume 730.4(2)
_cod_database_code 4324031

loop_
_symmetry_equiv_pos_as_xyz
+x,+y,+z
-x,-y,-z

loop_
_atom_site_aniso_label
_atom_site_aniso_U_11
_atom_site_aniso_U_22
_atom_site_aniso_U_33
_atom_site_aniso_U_12
_atom_site_aniso_U_13
_atom_site_aniso_U_23
Cd .0310(3) .0250(3) .0420(3) -.0012(2) .0024(2) -.0084(2)
Ni .0335(5) .0235(4) .0479(6) -.0035(4) .0049(4) -.0082(4)
N(1) .048(3) .036(3) .063(3) -.008(2) .004(3) -.008(2)
N(2) .066(4) .059(4) .075(4) .026(3) -.001(3) -.018(3)
N(3) .041(3) .047(3) .044(3) .009(2) .002(2) -.012(2)
N(4) .062(3) .047(3) .047(3) .025(3) -.005(2) -.013(2)
C(1) .040(3) .033(3) .048(3) .001(2) .004(2) -.009(2)
C(2) .045(3) .038(3) .050(3) .003(2) .004(3) -.015(3)
C(3) .066(4) .065(4) .054(4) -.013(3) .023(3) -.023(3)
C(4) .042(3) .046(3) .045(3) .007(2) .005(2) -.007(2)
C(5) .082(5) .043(3) .052(4) .001(3) .014(3) -.008(3)
C(6) .080(5) .046(3) .049(4) .014(3) .011(3) -.006(3)
C(7) .037(3) .054(3) .039(3) .020(2) -.004(2) -.004(2)
C(8) .045(3) .048(3) .052(3) .009(3) .006(3) -.001(3)
C(9) .043(3) .046(3) .054(4) .007(3) .005(3) -.006(3)
C(10) .048(3) .078(5) .046(3) .026(3) .000(3) -.016(3)
N(11) .057(6) .055(6) .050(6) .005(5) .019(5) -.006(5)
C(11) .090(11) .032(6) .097(12) .010(7) .051(0) -.003(7)
C(12) .056(7) .038(6) .052(7) .013(5) .013(6) -.005(5)
C(13) .081(6) .037(3) .100(6) .010(4) .007(5) -.014(4)
C(14) .074(10) .051(8) .055(8) .010(7) .010(7) -.007(6)
C(15) .100(7) .058(5) .108(8) .015(5) .024(6) -.015(5)

loop_
_atom_site_label
_atom_site_fract_x
_atom_site_fract_y
_atom_site_fract_z
_atom_site_U_iso_or_equiv
_atom_site_thermal_displace_type
_atom_site_occupancy
_atom_site_calc_flag
_atom_site_calc_attached_atom
Cd 1.0 1.0 .0 .0340(2) Uani 1.0 d .
Ni .5 .5 .0 .0367(3) Uani 1.0 d .
N(1) .7693(7) .7838(5) .0147(6) .053(2) Uani 1.0 d .
N(2) .7518(8) .3296(7) .1129(7) .064(3) Uani 1.0 d .
N(3) .9446(6) 1.0612(5) .2158(5) .044(2) Uani 1.0 d .
N(4) .8297(7) 1.1530(6) .8999(5) .050(2) Uani 1.0 d .
C(1) .6690(7) .6759(6) .0097(6) .042(2) Uani 1.0 d .
C(2) .6563(8) .3937(6) .0712(6) .045(2) Uani 1.0 d .
C(3) .7943(10) .9677(8) .2878(7) .065(3) Uani 1.0 d .
C(4) .7676(8) 1.0023(7) .4284(6) .045(2) Uani 1.0 d .
C(5) .8302(10) 1.1423(7) .4652(7) .061(3) Uani 1.0 d .
C(6) .7961(10) 1.1704(7) .5934(7) .058(3) Uani 1.0 d .
C(7) .7013(7) 1.0603(7) .6864(6) .042(2) Uani 1.0 d .
C(8) .6391(8) .9196(7) .6504(7) .049(2) Uani 1.0 d .
C(9) .6735(8) .8925(7) .5219(7) .048(2) Uani 1.0 d .
C(10) .6651(8) 1.0930(8) .8251(7) .055(3) Uani 1.0 d .
N(11) .1093(14) .4905(12) .2333(11) .056(4) Uani 0.5 d .
C(11) .2415(22) .4820(14) .3560(19) .073(6) Uani 0.5 d .
C(12) .4204(17) .5088(13) .3404(14) .048(4) Uani 0.5 d .
C(13) .5284(12) .5121(8) .4320(9) .073(3) Uani 1.0 d .
C(14) .1901(21) .4563(16) .4933(16) .061(6) Uani 0.5 d .
C(15) .7125(14) .5400(10) .4090(11) .088(4) Uani 1.0 d .
H(1) .93160 1.16337 .19872 .076 Uiso 1.0 calc N(3)
H(2) 1.04647 1.05860 .27805 .076 Uiso 1.0 calc N(3)
H(3) .68129 .97638 .22262 .076 Uiso 1.0 calc C(3)
H(4) .80417 .85410 .30076 .076 Uiso 1.0 calc C(3)
H(5) .90578 1.22983 .39404 .076 Uiso 1.0 calc C(5)
H(6) .84469 1.27986 .62010 .076 Uiso 1.0 calc C(6)
H(7) .56439 .83182 .72178 .076 Uiso 1.0 calc C(8)
H(8) .62534 .78298 .49514 .076 Uiso 1.0 calc C(9)
H(9) .59184 .99125 .88571 .076 Uiso 1.0 calc C(10)
H(10) .59042 1.17416 .81023 .076 Uiso 1.0 calc C(10)
H(11) .90275 1.23035 .83278 .076 Uiso 1.0 calc N(4)
H(12) .80078 1.19951 .97572 .076 Uiso 1.0 calc N(4)

loop_
_geom_angle_atom_site_label_1
_geom_angle_atom_site_label_2
_geom_angle_atom_site_label_3
_geom_angle
_geom_angle_site_symmetry_1
_geom_angle_site_symmetry_2
_geom_angle_site_symmetry_3
C(1) Ni C(2) 90.1(2) . . .
N(1) Cd N(3) 94.0(2) . . .
N(1) Cd N(4) 93.8(2) . . .
N(3) Cd N(4) 86.3(2) . . .
Ni C(1) N(1) 178.8(6) . . .
Ni C(2) N(2) 179.2(6) . . .
Cd N(1) C(1) 171.6(5) . . .
Cd N(3) C(3) 117.3(4) . . .
Cd N(4) C(10) 121.2(4) . 1_554 1_554
N(3) C(3) C(4) 116.5(5) . . .
C(3) C(4) C(5) 122.4(6) . . .
C(3) C(4) C(9) 119.0(6) . . .
C(5) C(4) C(9) 118.5(6) . . .
C(4) C(5) C(6) 120.4(6) . . .
C(5) C(6) C(7) 120.9(6) . . .
C(6) C(7) C(8) 118.9(6) . . .
C(6) C(7) C(10) 120.1(6) . . .
C(8) C(7) C(10) 121.0(6) . . .
C(7) C(8) C(9) 119.9(6) . . .
C(4) C(9) C(8) 121.4(6) . . .
C(7) C(10) N(4) 109.8(5) . . .
N(11) C(11) C(12) 124.2(13) . . .
N(11) C(11) C(14) 121.0(14) . . .
C(12) C(11) C(14) 114.7(17) . . .
C(11) C(12) C(13) 126.5(13) . . .
C(12) C(13) C(15) 123.9(10) . . .
C(12) C(13) C(13) 117.0(11) . . 2_666
C(13) C(13) C(15) 119.1(8) 2_666 . .
C(11) C(14) C(15) 123.9(16) . . 2_666
C(13) C(15) C(14) 118.8(12) 2_666 2_666 .

loop_
_geom_bond_atom_site_label_1
_geom_bond_atom_site_label_2
_geom_bond_distance
_geom_bond_site_symmetry_1
_geom_bond_site_symmetry_2
Ni C(1) 1.868(5) . .
Ni C(2) 1.876(7) . .
Cd N(1) 2.373(5) . .
Cd N(3) 2.399(5) . .
Cd N(4) 2.352(5) . 1_554
C(1) N(1) 1.132(7) . .
C(2) N(2) 1.137(8) . .
N(3) C(3) 1.457(8) . .
C(3) C(4) 1.519(8) . .
C(4) C(5) 1.392(8) . .
C(5) C(6) 1.395(9) . .
C(6) C(7) 1.378(9) . .
C(7) C(8) 1.394(9) . .
C(8) C(9) 1.395(9) . .
C(9) C(4) 1.377(8) . .
C(7) C(10) 1.516(8) . .
N(4) C(10) 1.496(8) . .
N(11) C(11) 1.57(2) . .
C(11) C(12) 1.42(2) . .
C(12) C(13) 1.21(2) . .
C(13) C(13) 1.42(2) . 2_666
C(13) C(15) 1.48(1) . .
C(11) C(14) 1.41(2) . .
C(14) C(15) 1.20(2) . 2_666

loop_
_geom_contact_atom_site_label_1
_geom_contact_atom_site_label_2
_geom_contact_distance
_geom_contact_site_symmetry_1
_geom_contact_site_symmetry_2
N(2) N(3) 3.362(9) . 1_545
N(2) N(4) 3.093(10) . 1_544
N(2) N(11) 3.141(12) . 1_655
